data_2209700
loop_
_publ_author_name
'Zhou, Rui'
'Ng, Seik Weng'

_publ_section_title
<i>catena</i>-Poly[[(2,2'-biquinoline-\k^2^<i>N</i>,<i>N</i>')copper(I)]-\m-isothiocyanato-\k^2^<i>N</i>:<i>S</i>]
_journal_coeditor_code WW2030
_journal_issue 7
_journal_name_full 'Acta Crystallographica Section E'
_journal_page_first m1691
_journal_page_last m1692
_journal_paper_doi 10.1107/S1600536806023804
_journal_volume 62
_journal_year 2006
_chemical_formula_iupac '[Cu (N C S) (C18 H12 N2)]'
_chemical_formula_moiety 'C19 H12 Cu N3 S'
_chemical_formula_sum 'C19 H12 Cu N3 S'
_chemical_formula_weight 377.92
_chemical_name_systematic catena-Poly[(2,2'-biquinoline-\k^2^N,N')copper(I)]-\m-isothiocyanato-\k^2^N:S]
_space_group_IT_number 62
_symmetry_cell_setting orthorhombic
_symmetry_space_group_name_Hall '-P 2ac 2n'
_symmetry_space_group_name_H-M 'P n m a'
_atom_sites_solution_hydrogens geom
_atom_sites_solution_primary direct
_atom_sites_solution_secondary difmap
_audit_creation_method SHELXL97
_cell_angle_alpha 90.00
_cell_angle_beta 90.00
_cell_angle_gamma 90.00
_cell_formula_units_Z 4
_cell_length_a 9.0249(6)
_cell_length_b 15.8550(10)
_cell_length_c 10.8836(7)
_cell_measurement_reflns_used 3206
_cell_measurement_temperature 295(2)
_cell_measurement_theta_max 28.3
_cell_measurement_theta_min 2.8
_cell_volume 1557.33(17)
_computing_cell_refinement 'SAINT (Bruker, 2003)'
_computing_data_collection 'SMART (Bruker, 2003)'
_computing_data_reduction SAINT
_computing_molecular_graphics 'ORTEPII (Johnson, 1976)'
_computing_publication_material SHELXL97
_computing_structure_refinement 'SHELXL97 (Sheldrick, 1997)'
_computing_structure_solution 'SHELXS97 (Sheldrick, 1997)'
_diffrn_ambient_temperature 295(2)
_diffrn_measured_fraction_theta_full 0.99
_diffrn_measured_fraction_theta_max 0.99
_diffrn_measurement_device_type 'Bruker APEX area-detector'
_diffrn_measurement_method '\f and \w'
_diffrn_radiation_monochromator graphite
_diffrn_radiation_source 'fine-focus sealed tube'
_diffrn_radiation_type MoK\a
_diffrn_radiation_wavelength 0.71073
_diffrn_reflns_av_R_equivalents 0.021
_diffrn_reflns_av_sigmaI/netI 0.020
_diffrn_reflns_limit_h_max 9
_diffrn_reflns_limit_h_min -11
_diffrn_reflns_limit_k_max 19
_diffrn_reflns_limit_k_min -20
_diffrn_reflns_limit_l_max 13
_diffrn_reflns_limit_l_min -14
_diffrn_reflns_number 7944
_diffrn_reflns_theta_full 27.5
_diffrn_reflns_theta_max 27.5
_diffrn_reflns_theta_min 2.3
_diffrn_standards_decay_% 0
_diffrn_standards_interval_count 0
_diffrn_standards_interval_time 0
_diffrn_standards_number 0
_exptl_absorpt_coefficient_mu 1.540
_exptl_absorpt_correction_T_max 0.862
_exptl_absorpt_correction_T_min 0.663
_exptl_absorpt_correction_type multi-scan
_exptl_absorpt_process_details '(SADABS; Sheldrick, 1996)'
_exptl_crystal_colour Black
_exptl_crystal_density_diffrn 1.612
_exptl_crystal_density_method 'not measured'
_exptl_crystal_description Column
_exptl_crystal_F_000 768
_exptl_crystal_size_max 0.16
_exptl_crystal_size_mid 0.14
_exptl_crystal_size_min 0.10
_refine_diff_density_max 0.41
_refine_diff_density_min -0.17
_refine_ls_extinction_method none
_refine_ls_goodness_of_fit_ref 1.07
_refine_ls_hydrogen_treatment constr
_refine_ls_matrix_type full
_refine_ls_number_parameters 115
_refine_ls_number_reflns 1844
_refine_ls_number_restraints 0
_refine_ls_restrained_S_all 1.071
_refine_ls_R_factor_all 0.035
_refine_ls_R_factor_gt 0.030
_refine_ls_shift/su_max 0.001
_refine_ls_shift/su_mean 0.000
_refine_ls_structure_factor_coef Fsqd
_refine_ls_weighting_details 'calc w=1/[\s^2^(Fo^2^)+(0.0486P)^2^+0.4432P] where P=(Fo^2^+2Fc^2^)/3'
_refine_ls_weighting_scheme calc
_refine_ls_wR_factor_gt 0.082
_refine_ls_wR_factor_ref 0.085
_reflns_number_gt 1606
_reflns_number_total 1844
_reflns_threshold_expression I>2\s(I)
_cod_data_source_file ww2030.cif
_cod_data_source_block I
_cod_depositor_comments
;
The following automatic conversions were performed:
'_symmetry_cell_setting' value 'Orthorhombic' changed to 'orthorhombic'
according to '/home/saulius/struct/CIF-dictionaries/cif_core.dic'
dictionary named 'cif_core.dic' version 2.4.1 from 2010-06-29.

Automatic conversion script
Id: cif_fix_enum 1527 2010-12-29 10:47:43Z saulius 

The following automatic conversions were performed:

'_symmetry_cell_setting' value 'Orthorhombic' changed to
'orthorhombic' according to
/home/saulius/struct/CIF-dictionaries/cif_core.dic dictionary named
'cif_core.dic' version 2.4.1 from 2010-06-29.

Automatic conversion script
Id: cif_fix_values 1715 2011-07-08 13:25:40Z adriana 
;
_cod_original_cell_volume 1557.4(2)
_cod_database_code 2209700
_cod_database_fobs_code 2209700

loop_
_symmetry_equiv_pos_as_xyz
'x, y, z'
'-x+1/2, -y, z+1/2'
'x+1/2, -y+1/2, -z+1/2'
'-x, y+1/2, -z'
'-x, -y, -z'
'x-1/2, y, -z-1/2'
'-x-1/2, y-1/2, z-1/2'
'x, -y-1/2, z'

loop_
_atom_site_type_symbol
_atom_site_label
_atom_site_fract_x
_atom_site_fract_y
_atom_site_fract_z
_atom_site_U_iso_or_equiv
_atom_site_adp_type
_atom_site_calc_flag
_atom_site_refinement_flags
_atom_site_occupancy
Cu Cu1 0.23384(3) 0.7500 0.56273(3) 0.03410(10) Uani d S 1
S S1 0.48696(8) 0.7500 0.55390(6) 0.0436(2) Uani d S 1
N N1 0.14280(10) 0.66660(10) 0.43230(10) 0.0285(3) Uani d . 1
N N2 0.6241(2) 0.7500 0.7850(2) 0.0383(5) Uani d S 1
C C1 0.0489(2) 0.70310(10) 0.3550(2) 0.0295(4) Uani d . 1
C C2 -0.0410(2) 0.65630(10) 0.2738(2) 0.0394(4) Uani d . 1
C C3 -0.0292(2) 0.57050(10) 0.2720(2) 0.0422(4) Uani d . 1
C C4 0.0732(2) 0.53000(10) 0.3485(2) 0.0352(4) Uani d . 1
C C5 0.0955(2) 0.44130(10) 0.3481(2) 0.0446(5) Uani d . 1
C C6 0.1983(3) 0.40610(10) 0.4231(2) 0.0478(5) Uani d . 1
C C7 0.2822(2) 0.45600(10) 0.5028(2) 0.0460(5) Uani d . 1
C C8 0.2617(2) 0.54190(10) 0.5082(2) 0.0383(4) Uani d . 1
C C9 0.1576(2) 0.58030(10) 0.4300(2) 0.0301(4) Uani d . 1
C C10 0.5620(3) 0.7500 0.6919(2) 0.0310(5) Uani d S 1
H H2 -0.1077 0.6835 0.2222 0.047 Uiso calc R 1
H H3 -0.0891 0.5390 0.2198 0.051 Uiso calc R 1
H H5 0.0394 0.4073 0.2963 0.054 Uiso calc R 1
H H6 0.2132 0.3481 0.4215 0.057 Uiso calc R 1
H H7 0.3529 0.4308 0.5530 0.055 Uiso calc R 1
H H8 0.3163 0.5744 0.5632 0.046 Uiso calc R 1

loop_
_atom_site_aniso_label
_atom_site_aniso_U_11
_atom_site_aniso_U_22
_atom_site_aniso_U_33
_atom_site_aniso_U_12
_atom_site_aniso_U_13
_atom_site_aniso_U_23
Cu1 0.0341(2) 0.0425(2) 0.0257(2) 0.000 -0.00300(10) 0.000
S1 0.0301(3) 0.0700(5) 0.0309(3) 0.000 -0.0043(2) 0.000
N1 0.0270(10) 0.0320(10) 0.0260(10) -0.0010(10) 0.0010(10) -0.0020(10)
N2 0.0410(10) 0.0440(10) 0.0310(10) 0.000 -0.0040(10) 0.000
C1 0.0270(10) 0.0360(10) 0.0250(10) -0.0010(10) 0.0010(10) -0.0010(10)
C2 0.0380(10) 0.0450(10) 0.0360(10) -0.0020(10) -0.0120(10) 0.0000(10)
C3 0.0450(10) 0.0440(10) 0.0380(10) -0.0090(10) -0.0080(10) -0.0070(10)
C4 0.0350(10) 0.0380(10) 0.0340(10) -0.0040(10) 0.0040(10) -0.0050(10)
C5 0.0490(10) 0.0380(10) 0.0480(10) -0.0050(10) 0.0070(10) -0.0100(10)
C6 0.0530(10) 0.0330(10) 0.0570(10) 0.0040(10) 0.0160(10) -0.0040(10)
C7 0.0460(10) 0.0410(10) 0.0510(10) 0.0090(10) 0.0040(10) 0.0050(10)
C8 0.0390(10) 0.0390(10) 0.0370(10) 0.0020(10) -0.0010(10) 0.0010(10)
C9 0.0280(10) 0.0340(10) 0.0290(10) 0.0000(10) 0.0060(10) -0.0020(10)
C10 0.0280(10) 0.0310(10) 0.0340(10) 0.000 0.0010(10) 0.000

loop_
_atom_type_symbol
_atom_type_description
_atom_type_scat_dispersion_real
_atom_type_scat_dispersion_imag
_atom_type_scat_source
C C 0.0033 0.0016 'International Tables Vol C Tables 4.2.6.8 and 6.1.1.4'
H H 0.0000 0.0000 'International Tables Vol C Tables 4.2.6.8 and 6.1.1.4'
N N 0.0061 0.0033 'International Tables Vol C Tables 4.2.6.8 and 6.1.1.4'
S S 0.1246 0.1234 'International Tables Vol C Tables 4.2.6.8 and 6.1.1.4'
Cu Cu 0.3201 1.2651 'International Tables Vol C Tables 4.2.6.8 and 6.1.1.4'

loop_
_geom_angle_atom_site_label_1
_geom_angle_atom_site_label_2
_geom_angle_atom_site_label_3
_geom_angle_site_symmetry_1
_geom_angle_site_symmetry_3
_geom_angle
_geom_angle_publ_flag
N1 Cu1 N1 . 8_575 77.79(8) yes
N1 Cu1 N2 . 6_557 112.21(6) yes
N1 Cu1 S1 . . 111.19(4) yes
N1 Cu1 N2 8_575 6_557 112.21(6) yes
N2 Cu1 S1 6_557 . 123.28(7) yes
N1 Cu1 S1 8_575 . 111.19(4) yes
C10 S1 Cu1 . . 111.86(9) no
C1 N1 C9 . . 119.00(10) no
C1 N1 Cu1 . . 113.70(10) no
C9 N1 Cu1 . . 126.80(10) no
C10 N2 Cu1 . 6_657 178.1(2) no
N1 C1 C2 . . 122.3(2) no
N1 C1 C1 . 8_575 115.90(10) no
C2 C1 C1 . 8_575 121.80(10) no
C3 C2 C1 . . 119.3(2) no
C2 C3 C4 . . 120.0(2) no
C3 C4 C9 . . 118.0(2) no
C3 C4 C5 . . 123.1(2) no
C9 C4 C5 . . 118.9(2) no
C6 C5 C4 . . 120.2(2) no
C5 C6 C7 . . 120.8(2) no
C8 C7 C6 . . 121.0(2) no
C7 C8 C9 . . 119.5(2) no
N1 C9 C8 . . 119.0(2) no
N1 C9 C4 . . 121.3(2) no
C8 C9 C4 . . 119.6(2) no
N2 C10 S1 . . 175.3(2) no
C3 C2 H2 . . 120.4 no
C1 C2 H2 . . 120.4 no
C2 C3 H3 . . 120.0 no
C4 C3 H3 . . 120.0 no
C6 C5 H5 . . 119.9 no
C4 C5 H5 . . 119.9 no
C5 C6 H6 . . 119.6 no
C7 C6 H6 . . 119.6 no
C8 C7 H7 . . 119.5 no
C6 C7 H7 . . 119.5 no
C7 C8 H8 . . 120.2 no
C9 C8 H8 . . 120.2 no

loop_
_geom_bond_atom_site_label_1
_geom_bond_atom_site_label_2
_geom_bond_site_symmetry_2
_geom_bond_distance
_geom_bond_publ_flag
Cu1 N1 . 2.1070(10) yes
Cu1 N1 8_575 2.1070(10) yes
Cu1 N2 6_557 1.931(2) yes
Cu1 S1 . 2.2860(10) yes
S1 C10 . 1.648(3) no
N1 C1 . 1.328(2) no
N1 C9 . 1.374(2) no
N2 C10 . 1.157(3) no
C1 C2 . 1.411(2) no
C1 C1 8_575 1.486(3) no
C2 C3 . 1.364(3) no
C3 C4 . 1.400(3) no
C4 C9 . 1.416(2) no
C4 C5 . 1.421(3) no
C5 C6 . 1.356(3) no
C6 C7 . 1.397(3) no
C7 C8 . 1.376(3) no
C8 C9 . 1.406(3) no
C2 H2 . 0.9300 no
C3 H3 . 0.9300 no
C5 H5 . 0.9300 no
C6 H6 . 0.9300 no
C7 H7 . 0.9300 no
C8 H8 . 0.9300 no

loop_
_geom_torsion_atom_site_label_1
_geom_torsion_atom_site_label_2
_geom_torsion_atom_site_label_3
_geom_torsion_atom_site_label_4
_geom_torsion_site_symmetry_1
_geom_torsion_site_symmetry_4
_geom_torsion
_geom_torsion_publ_flag
N2 Cu1 S1 C10 6_557 . 0.0 no
N1 Cu1 S1 C10 . . -137.67(4) no
N1 Cu1 S1 C10 8_575 . 137.67(4) no
N2 Cu1 N1 C1 6_557 . 94.40(10) no
N1 Cu1 N1 C1 8_575 . -14.90(10) no
S1 Cu1 N1 C1 . . -123.10(10) no
N2 Cu1 N1 C9 6_557 . -77.50(10) no
N1 Cu1 N1 C9 8_575 . 173.30(10) no
S1 Cu1 N1 C9 . . 65.10(10) no
C9 N1 C1 C2 . . 2.7(2) no
Cu1 N1 C1 C2 . . -169.80(10) no
C9 N1 C1 C1 . 8_575 -174.70(10) no
Cu1 N1 C1 C1 . 8_575 12.80(10) no
N1 C1 C2 C3 . . -1.7(3) no
C1 C1 C2 C3 8_575 . 175.50(10) no
C1 C2 C3 C4 . . -1.1(3) no
C2 C3 C4 C9 . . 2.6(3) no
C2 C3 C4 C5 . . -177.6(2) no
C3 C4 C5 C6 . . 178.9(2) no
C9 C4 C5 C6 . . -1.3(3) no
C4 C5 C6 C7 . . 0.9(3) no
C5 C6 C7 C8 . . 0.7(3) no
C6 C7 C8 C9 . . -1.7(3) no
C1 N1 C9 C8 . . 177.3(2) no
Cu1 N1 C9 C8 . . -11.3(2) no
C1 N1 C9 C4 . . -1.0(2) no
Cu1 N1 C9 C4 . . 170.40(10) no
C7 C8 C9 N1 . . -177.1(2) no
C7 C8 C9 C4 . . 1.2(3) no
C3 C4 C9 N1 . . -1.6(2) no
C5 C4 C9 N1 . . 178.6(2) no
C3 C4 C9 C8 . . -179.9(2) no
C5 C4 C9 C8 . . 0.3(3) no
